data_4024007
loop_
_publ_author_name
'Fraser F. Fleming'
'Guoqing Wei'
'Zhiyu Zhang'
'Omar W. Steward'

_publ_contact_author_address
;
 Department of Chemistry and Biochemistry
 Duquesne University
 Pittsburgh, PA 15282 USA
;
_publ_contact_author_email steward@duq.edu
_publ_contact_author_fax '412 396 5683'
_publ_contact_author_name 'Dr.Omar W. Steward'
_publ_contact_author_phone '412 396 6338'
_publ_section_title
;
 Cyclic Oxonitriles: Stereodivergent Grignard Addition-Alkylations
;
_journal_name_full 'Journal of Organic Chemistry'
_journal_page_first 5270
_journal_page_last 5275
_journal_paper_doi 10.1021/jo070678y
_journal_volume 72
_journal_year 2007
_chemical_formula_moiety 'C20 H24 N2 O5'
_chemical_formula_sum 'C20 H24 N2 O5'
_chemical_formula_weight 372.41
_chemical_name_systematic
; 
(1R,2S,3S)3-cyano-1,2-dimethyl-3-pivaloylcyclopentyl 
4-nitrobenzoate 
;
_space_group_IT_number 2
_symmetry_cell_setting triclinic
_symmetry_space_group_name_Hall '-P 1'
_symmetry_space_group_name_H-M 'P -1'
_atom_sites_solution_hydrogens geom
_atom_sites_solution_primary direct
_atom_sites_solution_secondary difmap
_audit_creation_date 'May. 22, 2006'
_audit_creation_method SHELXL-97
_cell_angle_alpha 103.738(5)
_cell_angle_beta 97.890(5)
_cell_angle_gamma 90.954(5)
_cell_formula_units_Z 2
_cell_length_a 7.028(3)
_cell_length_b 10.388(4)
_cell_length_c 13.769(5)
_cell_measurement_reflns_used 8275
_cell_measurement_temperature 273(2)
_cell_measurement_theta_max 26.22
_cell_measurement_theta_min 2.4
_cell_volume 966.0(6)
_computing_cell_refinement 'SAINT (Bruker, 1998)'
_computing_data_collection 'SMART (Bruker, 1998)'
_computing_data_reduction SAINT
_computing_molecular_graphics 'SHELXTL (Sheldrick, 2000)'
_computing_publication_material SHELXTL
_computing_structure_refinement 'SHELXL-97 (Sheldrick, 1997)'
_computing_structure_solution 'SHELXS-97 (Sheldrick, 1990)'
_diffrn_ambient_temperature 296(2)
_diffrn_measured_fraction_theta_full 0.979
_diffrn_measured_fraction_theta_max 0.979
_diffrn_measurement_device_type 'Bruker Samrt Apex II'
_diffrn_measurement_method '\f and \w scans'
_diffrn_radiation_monochromator graphite
_diffrn_radiation_source 'fine-focus sealed tube'
_diffrn_radiation_type MoK\a
_diffrn_radiation_wavelength 0.71073
_diffrn_reflns_av_R_equivalents 0.0320
_diffrn_reflns_av_sigmaI/netI 0.0465
_diffrn_reflns_limit_h_max 8
_diffrn_reflns_limit_h_min -8
_diffrn_reflns_limit_k_max 12
_diffrn_reflns_limit_k_min -12
_diffrn_reflns_limit_l_max 16
_diffrn_reflns_limit_l_min -17
_diffrn_reflns_number 8275
_diffrn_reflns_theta_full 26.22
_diffrn_reflns_theta_max 26.22
_diffrn_reflns_theta_min 1.54
_diffrn_standards_interval_count 0
_diffrn_standards_interval_time 0
_diffrn_standards_number 3803
_exptl_absorpt_coefficient_mu 0.092
_exptl_absorpt_correction_T_max 0.996
_exptl_absorpt_correction_T_min 0.995
_exptl_absorpt_correction_type empirical
_exptl_absorpt_process_details 'SADABSsheldrick, 2002'
_exptl_crystal_colour colorless
_exptl_crystal_density_diffrn 1.280
_exptl_crystal_density_method 'not measured'
_exptl_crystal_description needle
_exptl_crystal_F_000 396
_exptl_crystal_size_max 0.050
_exptl_crystal_size_mid 0.046
_exptl_crystal_size_min 0.040
_refine_diff_density_max 0.317
_refine_diff_density_min -0.218
_refine_diff_density_rms 0.055
_refine_ls_extinction_method none
_refine_ls_goodness_of_fit_ref 1.051
_refine_ls_hydrogen_treatment constr
_refine_ls_matrix_type full
_refine_ls_number_parameters 249
_refine_ls_number_reflns 3803
_refine_ls_number_restraints 0
_refine_ls_restrained_S_all 1.051
_refine_ls_R_factor_all 0.0932
_refine_ls_R_factor_gt 0.0647
_refine_ls_shift/su_max 0.000
_refine_ls_shift/su_mean 0.000
_refine_ls_structure_factor_coef Fsqd
_refine_ls_weighting_details 'calc w=1/[\s^2^(Fo^2^)+(0.1142P)^2^+0.2313P] where P=(Fo^2^+2Fc^2^)/3'
_refine_ls_weighting_scheme calc
_refine_ls_wR_factor_gt 0.1857
_refine_ls_wR_factor_ref 0.2137
_reflns_number_gt 2471
_reflns_number_total 3803
_reflns_threshold_expression I>2\s(I)
_cod_data_source_file jo070678ysi20070407_010240_4.cif
_cod_data_source_block ffgw001_14k
_cod_original_sg_symbol_Hall -P1
_cod_database_code 4024007

loop_
_symmetry_equiv_pos_as_xyz
'x, y, z'
'-x, -y, -z'

loop_
_atom_site_label
_atom_site_type_symbol
_atom_site_fract_x
_atom_site_fract_y
_atom_site_fract_z
_atom_site_U_iso_or_equiv
_atom_site_adp_type
_atom_site_occupancy
_atom_site_symmetry_multiplicity
_atom_site_calc_flag
_atom_site_refinement_flags
_atom_site_disorder_assembly
_atom_site_disorder_group
C1 C 0.3336(3) 0.2250(2) 0.89366(19) 0.0432(6) Uani 1 1 d . . .
C2 C 0.3127(4) 0.1335(2) 0.78619(19) 0.0454(6) Uani 1 1 d . . .
H9 H 0.3637 0.0487 0.7939 0.055 Uiso 1 1 calc R . .
C3 C 0.4546(4) 0.1946(2) 0.7333(2) 0.0497(6) Uani 1 1 d . . .
C4 C 0.6239(4) 0.2455(3) 0.8163(2) 0.0609(7) Uani 1 1 d . . .
H4A H 0.7217 0.1805 0.8133 0.073 Uiso 1 1 calc R . .
H4B H 0.6805 0.3272 0.8077 0.073 Uiso 1 1 calc R . .
C5 C 0.5499(4) 0.2698(4) 0.9162(2) 0.0693(9) Uani 1 1 d . . .
H5A H 0.5663 0.3632 0.9503 0.083 Uiso 1 1 calc R . .
H5B H 0.6195 0.2194 0.9591 0.083 Uiso 1 1 calc R . .
C6 C 0.2149(5) 0.3392(3) 0.8938(2) 0.0602(8) Uani 1 1 d . . .
C7 C 0.2856(4) 0.1492(2) 0.9725(2) 0.0475(6) Uani 1 1 d . . .
C8 C 0.2429(4) 0.2201(3) 1.0771(2) 0.0540(7) Uani 1 1 d . . .
C9 C 0.0266(5) 0.2409(3) 1.0665(3) 0.0756(9) Uani 1 1 d . . .
H9A H -0.0046 0.2991 1.0226 0.113 Uiso 1 1 calc R . .
H9B H -0.0083 0.2796 1.1317 0.113 Uiso 1 1 calc R . .
H9C H -0.0430 0.1570 1.0385 0.113 Uiso 1 1 calc R . .
C10 C 0.2879(8) 0.1292(4) 1.1478(3) 0.1036(15) Uani 1 1 d . . .
H10A H 0.2194 0.0450 1.1194 0.155 Uiso 1 1 calc R . .
H10B H 0.2494 0.1685 1.2121 0.155 Uiso 1 1 calc R . .
H10C H 0.4236 0.1166 1.1566 0.155 Uiso 1 1 calc R . .
C11 C 0.3506(6) 0.3543(4) 1.1200(2) 0.0837(11) Uani 1 1 d . . .
H11A H 0.4865 0.3431 1.1241 0.126 Uiso 1 1 calc R . .
H11B H 0.3195 0.3921 1.1863 0.126 Uiso 1 1 calc R . .
H11C H 0.3135 0.4124 1.0767 0.126 Uiso 1 1 calc R . .
C12 C 0.1092(4) 0.1018(3) 0.7317(2) 0.0620(8) Uani 1 1 d . . .
H12A H 0.0480 0.1829 0.7283 0.093 Uiso 1 1 calc R . .
H12B H 0.0386 0.0536 0.7678 0.093 Uiso 1 1 calc R . .
H12C H 0.1120 0.0490 0.6646 0.093 Uiso 1 1 calc R . .
C13 C 0.5031(5) 0.1005(3) 0.6379(2) 0.0729(9) Uani 1 1 d . . .
H13A H 0.3925 0.0852 0.5865 0.109 Uiso 1 1 calc R . .
H13B H 0.5396 0.0177 0.6526 0.109 Uiso 1 1 calc R . .
H13C H 0.6076 0.1392 0.6146 0.109 Uiso 1 1 calc R . .
C14 C 0.4347(4) 0.3927(3) 0.66437(19) 0.0478(6) Uani 1 1 d . . .
C15 C 0.2973(4) 0.4931(2) 0.64152(18) 0.0451(6) Uani 1 1 d . . .
C16 C 0.1080(4) 0.4893(3) 0.65799(19) 0.0490(6) Uani 1 1 d . . .
H16 H 0.0632 0.4240 0.6864 0.059 Uiso 1 1 calc R . .
C17 C -0.0150(4) 0.5820(3) 0.63251(19) 0.0497(6) Uani 1 1 d . . .
H17 H -0.1425 0.5802 0.6437 0.060 Uiso 1 1 calc R . .
C18 C 0.0547(4) 0.6769(2) 0.59039(18) 0.0472(6) Uani 1 1 d . . .
C19 C 0.2419(4) 0.6840(3) 0.5738(2) 0.0571(7) Uani 1 1 d . . .
H19 H 0.2856 0.7497 0.5454 0.069 Uiso 1 1 calc R . .
C20 C 0.3640(4) 0.5915(3) 0.6002(2) 0.0560(7) Uani 1 1 d . . .
H20 H 0.4919 0.5950 0.5901 0.067 Uiso 1 1 calc R . .
N1 N 0.1230(6) 0.4275(3) 0.8920(2) 0.1090(14) Uani 1 1 d . . .
N2 N -0.0788(4) 0.7720(2) 0.55860(17) 0.0581(6) Uani 1 1 d . . .
O1 O 0.3517(2) 0.30613(16) 0.70543(13) 0.0489(5) Uani 1 1 d . . .
O2 O 0.5983(3) 0.3914(2) 0.64772(16) 0.0627(6) Uani 1 1 d . . .
O3 O -0.2427(4) 0.7688(2) 0.5777(2) 0.0878(8) Uani 1 1 d . . .
O4 O -0.0202(4) 0.8471(2) 0.51264(19) 0.0825(7) Uani 1 1 d . . .
O5 O 0.2845(4) 0.02972(18) 0.94837(17) 0.0723(6) Uani 1 1 d . . .

loop_
_atom_site_aniso_label
_atom_site_aniso_U_11
_atom_site_aniso_U_22
_atom_site_aniso_U_33
_atom_site_aniso_U_23
_atom_site_aniso_U_13
_atom_site_aniso_U_12
C1 0.0480(13) 0.0383(12) 0.0466(13) 0.0145(10) 0.0101(11) 0.0039(10)
C2 0.0507(14) 0.0415(12) 0.0481(14) 0.0152(10) 0.0127(11) 0.0080(10)
C3 0.0533(14) 0.0505(14) 0.0528(15) 0.0202(12) 0.0182(12) 0.0148(11)
C4 0.0451(14) 0.0764(19) 0.0699(19) 0.0307(15) 0.0151(13) 0.0108(13)
C5 0.0576(17) 0.093(2) 0.0601(18) 0.0274(16) 0.0056(14) -0.0182(16)
C6 0.094(2) 0.0481(15) 0.0475(15) 0.0213(12) 0.0221(15) 0.0189(15)
C7 0.0491(14) 0.0451(14) 0.0540(15) 0.0205(11) 0.0118(12) 0.0052(10)
C8 0.0656(17) 0.0548(15) 0.0483(15) 0.0211(12) 0.0151(13) 0.0095(13)
C9 0.075(2) 0.076(2) 0.080(2) 0.0131(17) 0.0316(18) 0.0129(16)
C10 0.166(4) 0.105(3) 0.062(2) 0.048(2) 0.040(2) 0.059(3)
C11 0.103(3) 0.090(2) 0.0490(18) -0.0003(16) 0.0126(18) -0.025(2)
C12 0.0641(17) 0.0663(17) 0.0546(17) 0.0149(14) 0.0061(14) -0.0109(14)
C13 0.092(2) 0.0676(19) 0.070(2) 0.0192(16) 0.0398(18) 0.0261(17)
C14 0.0515(15) 0.0540(15) 0.0425(14) 0.0173(11) 0.0131(11) 0.0016(11)
C15 0.0515(14) 0.0484(13) 0.0375(13) 0.0134(10) 0.0091(11) 0.0000(11)
C16 0.0542(15) 0.0530(14) 0.0473(14) 0.0215(12) 0.0165(12) 0.0027(12)
C17 0.0497(14) 0.0557(15) 0.0492(15) 0.0203(12) 0.0125(12) 0.0061(11)
C18 0.0614(16) 0.0455(13) 0.0362(13) 0.0129(10) 0.0064(11) 0.0041(11)
C19 0.0670(17) 0.0555(15) 0.0561(16) 0.0265(13) 0.0123(14) -0.0052(13)
C20 0.0527(15) 0.0634(17) 0.0605(17) 0.0274(14) 0.0162(13) -0.0021(13)
N1 0.197(4) 0.081(2) 0.0740(19) 0.0413(16) 0.060(2) 0.079(2)
N2 0.0784(17) 0.0487(13) 0.0486(13) 0.0166(10) 0.0055(12) 0.0069(11)
O1 0.0487(10) 0.0523(10) 0.0557(11) 0.0254(8) 0.0189(8) 0.0105(8)
O2 0.0519(11) 0.0784(13) 0.0711(13) 0.0336(11) 0.0262(10) 0.0098(9)
O3 0.0781(16) 0.0922(17) 0.113(2) 0.0540(16) 0.0280(15) 0.0320(13)
O4 0.1054(18) 0.0704(14) 0.0854(16) 0.0474(13) 0.0105(14) 0.0095(12)
O5 0.1132(18) 0.0438(11) 0.0703(13) 0.0219(9) 0.0352(12) 0.0080(11)

loop_
_atom_type_symbol
_atom_type_description
_atom_type_scat_dispersion_real
_atom_type_scat_dispersion_imag
_atom_type_scat_source
C C 0.0033 0.0016 'International Tables Vol C Tables 4.2.6.8 and 6.1.1.4'
H H 0.0000 0.0000 'International Tables Vol C Tables 4.2.6.8 and 6.1.1.4'
N N 0.0061 0.0033 'International Tables Vol C Tables 4.2.6.8 and 6.1.1.4'
O O 0.0106 0.0060 'International Tables Vol C Tables 4.2.6.8 and 6.1.1.4'

loop_
_geom_angle_atom_site_label_1
_geom_angle_atom_site_label_2
_geom_angle_atom_site_label_3
_geom_angle
_geom_angle_site_symmetry_1
_geom_angle_site_symmetry_3
_geom_angle_publ_flag
C6 C1 C2 110.0(2) . . ?
C6 C1 C5 110.4(2) . . ?
C2 C1 C5 103.3(2) . . ?
C6 C1 C7 111.6(2) . . ?
C2 C1 C7 111.91(19) . . ?
C5 C1 C7 109.3(2) . . ?
C12 C2 C3 117.1(2) . . ?
C12 C2 C1 115.9(2) . . ?
C3 C2 C1 104.6(2) . . ?
C12 C2 H9 106.1 . . ?
C3 C2 H9 106.1 . . ?
C1 C2 H9 106.1 . . ?
O1 C3 C4 110.7(2) . . ?
O1 C3 C13 109.1(2) . . ?
C4 C3 C13 115.7(2) . . ?
O1 C3 C2 103.38(18) . . ?
C4 C3 C2 103.7(2) . . ?
C13 C3 C2 113.6(2) . . ?
C5 C4 C3 107.8(2) . . ?
C5 C4 H4A 110.1 . . ?
C3 C4 H4A 110.1 . . ?
C5 C4 H4B 110.1 . . ?
C3 C4 H4B 110.1 . . ?
H4A C4 H4B 108.5 . . ?
C4 C5 C1 107.1(2) . . ?
C4 C5 H5A 110.3 . . ?
C1 C5 H5A 110.3 . . ?
C4 C5 H5B 110.3 . . ?
C1 C5 H5B 110.3 . . ?
H5A C5 H5B 108.6 . . ?
N1 C6 C1 178.7(3) . . ?
O5 C7 C8 120.2(2) . . ?
O5 C7 C1 117.2(2) . . ?
C8 C7 C1 122.6(2) . . ?
C10 C8 C11 110.6(3) . . ?
C10 C8 C7 108.5(2) . . ?
C11 C8 C7 113.9(2) . . ?
C10 C8 C9 108.2(3) . . ?
C11 C8 C9 108.7(3) . . ?
C7 C8 C9 106.7(2) . . ?
C8 C9 H9A 109.5 . . ?
C8 C9 H9B 109.5 . . ?
H9A C9 H9B 109.5 . . ?
C8 C9 H9C 109.5 . . ?
H9A C9 H9C 109.5 . . ?
H9B C9 H9C 109.5 . . ?
C8 C10 H10A 109.5 . . ?
C8 C10 H10B 109.5 . . ?
H10A C10 H10B 109.5 . . ?
C8 C10 H10C 109.5 . . ?
H10A C10 H10C 109.5 . . ?
H10B C10 H10C 109.5 . . ?
C8 C11 H11A 109.5 . . ?
C8 C11 H11B 109.5 . . ?
H11A C11 H11B 109.5 . . ?
C8 C11 H11C 109.5 . . ?
H11A C11 H11C 109.5 . . ?
H11B C11 H11C 109.5 . . ?
C2 C12 H12A 109.5 . . ?
C2 C12 H12B 109.5 . . ?
H12A C12 H12B 109.5 . . ?
C2 C12 H12C 109.5 . . ?
H12A C12 H12C 109.5 . . ?
H12B C12 H12C 109.5 . . ?
C3 C13 H13A 109.5 . . ?
C3 C13 H13B 109.5 . . ?
H13A C13 H13B 109.5 . . ?
C3 C13 H13C 109.5 . . ?
H13A C13 H13C 109.5 . . ?
H13B C13 H13C 109.5 . . ?
O2 C14 O1 125.2(2) . . ?
O2 C14 C15 123.8(2) . . ?
O1 C14 C15 111.0(2) . . ?
C16 C15 C20 119.7(2) . . ?
C16 C15 C14 122.5(2) . . ?
C20 C15 C14 117.8(2) . . ?
C17 C16 C15 120.3(2) . . ?
C17 C16 H16 119.9 . . ?
C15 C16 H16 119.9 . . ?
C18 C17 C16 118.6(2) . . ?
C18 C17 H17 120.7 . . ?
C16 C17 H17 120.7 . . ?
C19 C18 C17 122.6(2) . . ?
C19 C18 N2 118.7(2) . . ?
C17 C18 N2 118.6(2) . . ?
C18 C19 C20 118.4(2) . . ?
C18 C19 H19 120.8 . . ?
C20 C19 H19 120.8 . . ?
C19 C20 C15 120.5(2) . . ?
C19 C20 H20 119.8 . . ?
C15 C20 H20 119.8 . . ?
O4 N2 O3 123.7(3) . . ?
O4 N2 C18 118.0(3) . . ?
O3 N2 C18 118.3(2) . . ?
C14 O1 C3 122.14(18) . . ?

loop_
_geom_bond_atom_site_label_1
_geom_bond_atom_site_label_2
_geom_bond_distance
_geom_bond_site_symmetry_2
_geom_bond_publ_flag
C1 C6 1.462(3) . ?
C1 C2 1.543(4) . ?
C1 C5 1.549(4) . ?
C1 C7 1.553(3) . ?
C2 C12 1.513(4) . ?
C2 C3 1.525(4) . ?
C2 H9 0.9800 . ?
C3 O1 1.475(3) . ?
C3 C4 1.523(4) . ?
C3 C13 1.523(4) . ?
C4 C5 1.504(4) . ?
C4 H4A 0.9700 . ?
C4 H4B 0.9700 . ?
C5 H5A 0.9700 . ?
C5 H5B 0.9700 . ?
C6 N1 1.134(4) . ?
C7 O5 1.206(3) . ?
C7 C8 1.526(4) . ?
C8 C10 1.516(4) . ?
C8 C11 1.522(5) . ?
C8 C9 1.531(4) . ?
C9 H9A 0.9600 . ?
C9 H9B 0.9600 . ?
C9 H9C 0.9600 . ?
C10 H10A 0.9600 . ?
C10 H10B 0.9600 . ?
C10 H10C 0.9600 . ?
C11 H11A 0.9600 . ?
C11 H11B 0.9600 . ?
C11 H11C 0.9600 . ?
C12 H12A 0.9600 . ?
C12 H12B 0.9600 . ?
C12 H12C 0.9600 . ?
C13 H13A 0.9600 . ?
C13 H13B 0.9600 . ?
C13 H13C 0.9600 . ?
C14 O2 1.203(3) . ?
C14 O1 1.335(3) . ?
C14 C15 1.492(4) . ?
C15 C16 1.382(3) . ?
C15 C20 1.386(4) . ?
C16 C17 1.379(3) . ?
C16 H16 0.9300 . ?
C17 C18 1.371(4) . ?
C17 H17 0.9300 . ?
C18 C19 1.370(4) . ?
C18 N2 1.473(3) . ?
C19 C20 1.379(4) . ?
C19 H19 0.9300 . ?
C20 H20 0.9300 . ?
N2 O4 1.214(3) . ?
N2 O3 1.218(3) . ?

loop_
_geom_torsion_atom_site_label_1
_geom_torsion_atom_site_label_2
_geom_torsion_atom_site_label_3
_geom_torsion_atom_site_label_4
_geom_torsion
_geom_torsion_site_symmetry_1
_geom_torsion_site_symmetry_2
_geom_torsion_site_symmetry_3
_geom_torsion_site_symmetry_4
_geom_torsion_publ_flag
C6 C1 C2 C12 -46.8(3) . . . . ?
C5 C1 C2 C12 -164.7(2) . . . . ?
C7 C1 C2 C12 77.9(3) . . . . ?
C6 C1 C2 C3 83.7(2) . . . . ?
C5 C1 C2 C3 -34.2(2) . . . . ?
C7 C1 C2 C3 -151.65(19) . . . . ?
C12 C2 C3 O1 50.6(3) . . . . ?
C1 C2 C3 O1 -79.2(2) . . . . ?
C12 C2 C3 C4 166.1(2) . . . . ?
C1 C2 C3 C4 36.4(2) . . . . ?
C12 C2 C3 C13 -67.5(3) . . . . ?
C1 C2 C3 C13 162.7(2) . . . . ?
O1 C3 C4 C5 85.7(3) . . . . ?
C13 C3 C4 C5 -149.6(3) . . . . ?
C2 C3 C4 C5 -24.6(3) . . . . ?
C3 C4 C5 C1 3.3(3) . . . . ?
C6 C1 C5 C4 -98.6(3) . . . . ?
C2 C1 C5 C4 19.0(3) . . . . ?
C7 C1 C5 C4 138.3(2) . . . . ?
C2 C1 C6 N1 -23(17) . . . . ?
C5 C1 C6 N1 90(17) . . . . ?
C7 C1 C6 N1 -148(17) . . . . ?
C6 C1 C7 O5 140.9(3) . . . . ?
C2 C1 C7 O5 17.2(3) . . . . ?
C5 C1 C7 O5 -96.6(3) . . . . ?
C6 C1 C7 C8 -39.7(3) . . . . ?
C2 C1 C7 C8 -163.4(2) . . . . ?
C5 C1 C7 C8 82.8(3) . . . . ?
O5 C7 C8 C10 23.8(4) . . . . ?
C1 C7 C8 C10 -155.6(3) . . . . ?
O5 C7 C8 C11 147.5(3) . . . . ?
C1 C7 C8 C11 -31.9(4) . . . . ?
O5 C7 C8 C9 -92.6(3) . . . . ?
C1 C7 C8 C9 88.0(3) . . . . ?
O2 C14 C15 C16 177.5(3) . . . . ?
O1 C14 C15 C16 -2.6(3) . . . . ?
O2 C14 C15 C20 -1.0(4) . . . . ?
O1 C14 C15 C20 178.8(2) . . . . ?
C20 C15 C16 C17 0.7(4) . . . . ?
C14 C15 C16 C17 -177.9(2) . . . . ?
C15 C16 C17 C18 0.3(4) . . . . ?
C16 C17 C18 C19 -0.8(4) . . . . ?
C16 C17 C18 N2 177.1(2) . . . . ?
C17 C18 C19 C20 0.4(4) . . . . ?
N2 C18 C19 C20 -177.5(2) . . . . ?
C18 C19 C20 C15 0.6(4) . . . . ?
C16 C15 C20 C19 -1.1(4) . . . . ?
C14 C15 C20 C19 177.5(2) . . . . ?
C19 C18 N2 O4 4.9(4) . . . . ?
C17 C18 N2 O4 -173.0(2) . . . . ?
C19 C18 N2 O3 -176.8(3) . . . . ?
C17 C18 N2 O3 5.3(4) . . . . ?
O2 C14 O1 C3 -1.5(4) . . . . ?
C15 C14 O1 C3 178.6(2) . . . . ?
C4 C3 O1 C14 63.8(3) . . . . ?
C13 C3 O1 C14 -64.5(3) . . . . ?
C2 C3 O1 C14 174.3(2) . . . . ?
